data_7236303
loop_
_publ_author_name
'Zhao, X. X.'
'Li, S. H.'
'Wang, Y.'
'Li, Y. C.'
'Zhao, F. Q.'
'Pang, S. P.'

_publ_section_title
;
 Design and synthesis of energetic materials towards high density and
 positive oxygen balance by N-dinitromethyl functionalization of
 nitroazoles
;
_journal_issue 15
_journal_name_full 'Journal of Materials Chemistry A'
_journal_page_first 5495
_journal_paper_doi 10.1039/C6TA01501H
_journal_volume 4
_journal_year 2016
_chemical_formula_moiety 'C4 H2 N5 O6, H5 N2'
_chemical_formula_sum 'C4 H7 N7 O6'
_chemical_formula_weight 249.17
_space_group_crystal_system monoclinic
_space_group_IT_number 14
_space_group_name_Hall '-P 2ybc'
_space_group_name_H-M_alt 'P 1 21/c 1'
_atom_sites_solution_hydrogens geom
_atom_sites_solution_primary direct
_atom_sites_solution_secondary difmap
_audit_creation_date 2015-06-03
_audit_creation_method
;

  Olex2 1.1

  (compiled 2011.02.15 svn.r1672, GUI svn.r3494)

;
_audit_update_record
;
2015-12-14 deposited with the CCDC.
2016-03-11 downloaded from the CCDC.
;
_cell_angle_alpha 90.00
_cell_angle_beta 104.940(6)
_cell_angle_gamma 90.00
_cell_formula_units_Z 4
_cell_length_a 4.8027(2)
_cell_length_b 27.5834(14)
_cell_length_c 7.2531(4)
_cell_measurement_reflns_used 2234
_cell_measurement_temperature 101.7
_cell_measurement_theta_max 29.5642
_cell_measurement_theta_min 2.9927
_cell_volume 928.37(8)
_computing_cell_refinement
;

CrysAlisPro, Agilent Technologies,

Version 1.171.35.11 (release 16-05-2011 CrysAlis171 .NET)

(compiled May 16 2011,17:55:39)

;
_computing_data_collection
;

CrysAlisPro, Agilent Technologies,

Version 1.171.35.11 (release 16-05-2011 CrysAlis171 .NET)

(compiled May 16 2011,17:55:39)

;
_computing_data_reduction
;

CrysAlisPro, Agilent Technologies,

Version 1.171.35.11 (release 16-05-2011 CrysAlis171 .NET)

(compiled May 16 2011,17:55:39)

;
_computing_molecular_graphics
;

O. V. Dolomanov, L. J. Bourhis, R. J. Gildea, J. A. K. Howard and H. Puschmann,

OLEX2: a complete structure solution, refinement and analysis program.

J. Appl. Cryst. (2009). 42, 339-341.

;
_computing_publication_material
;

O. V. Dolomanov, L. J. Bourhis, R. J. Gildea, J. A. K. Howard and H. Puschmann,

OLEX2: a complete structure solution, refinement and analysis program.

J. Appl. Cryst. (2009). 42, 339-341.

;
_computing_structure_refinement 'SHELXL-97 (Sheldrick, 1997)'
_computing_structure_solution 'A short history of SHELX (Sheldrick, 2007)/Bruker'
_diffrn_ambient_temperature 101.7
_diffrn_detector_area_resol_mean 16.0971
_diffrn_measured_fraction_theta_full 0.998
_diffrn_measured_fraction_theta_max 0.998
_diffrn_measurement_details
;

#__ type_ start__ end____ width___ exp.time_

  1 omega    6.00   40.00   1.0000   10.0000

omega____ theta____ kappa____ phi______ frames

    -      -13.4210   37.0000 -150.0000 34

 

#__ type_ start__ end____ width___ exp.time_

  2 omega  -49.00   -1.00   1.0000   10.0000

omega____ theta____ kappa____ phi______ frames

    -      -13.4210  -37.0000 -150.0000 48

 

#__ type_ start__ end____ width___ exp.time_

  3 omega  -32.00   -6.00   1.0000   10.0000

omega____ theta____ kappa____ phi______ frames

    -      -13.4210  110.0000 -135.0000 26

 

#__ type_ start__ end____ width___ exp.time_

  4 omega  -14.00   19.00   1.0000   10.0000

omega____ theta____ kappa____ phi______ frames

    -      -13.4210 -110.0000  -44.0000 33

 

#__ type_ start__ end____ width___ exp.time_

  5 omega  -29.00   -3.00   1.0000   10.0000

omega____ theta____ kappa____ phi______ frames

    -      -13.4210   37.0000 -150.0000 26

 

#__ type_ start__ end____ width___ exp.time_

  6 omega    8.00   34.00   1.0000   10.0000

omega____ theta____ kappa____ phi______ frames

    -       18.7335   37.0000 -180.0000 26

 

#__ type_ start__ end____ width___ exp.time_

  7 omega  -37.00   44.00   1.0000   10.0000

omega____ theta____ kappa____ phi______ frames

    -       18.7335  -77.0000  150.0000 81

 

#__ type_ start__ end____ width___ exp.time_

  8 omega  -50.00   -3.00   1.0000   10.0000

omega____ theta____ kappa____ phi______ frames

    -       18.7335  -37.0000   30.0000 47

;
_diffrn_measurement_device_type 'Xcalibur, Eos, Gemini'
_diffrn_measurement_method '\w scans'
_diffrn_orient_matrix_UB_11 -0.0331005000
_diffrn_orient_matrix_UB_12 0.0250933000
_diffrn_orient_matrix_UB_13 -0.0041706000
_diffrn_orient_matrix_UB_21 -0.0307810000
_diffrn_orient_matrix_UB_22 -0.0015405000
_diffrn_orient_matrix_UB_23 0.0903443000
_diffrn_orient_matrix_UB_31 0.1459901000
_diffrn_orient_matrix_UB_32 0.0053729000
_diffrn_orient_matrix_UB_33 0.0454631000
_diffrn_radiation_monochromator graphite
_diffrn_radiation_type 'Mo K\a'
_diffrn_radiation_wavelength 0.7107
_diffrn_reflns_av_R_equivalents 0.0199
_diffrn_reflns_av_unetI/netI 0.0217
_diffrn_reflns_limit_h_max 5
_diffrn_reflns_limit_h_min -5
_diffrn_reflns_limit_k_max 33
_diffrn_reflns_limit_k_min -34
_diffrn_reflns_limit_l_max 8
_diffrn_reflns_limit_l_min -8
_diffrn_reflns_number 5667
_diffrn_reflns_theta_full 26.00
_diffrn_reflns_theta_max 26.00
_diffrn_reflns_theta_min 3.00
_diffrn_source 'Enhance (Mo) X-ray Source'
_exptl_absorpt_coefficient_mu 0.165
_exptl_absorpt_correction_T_max 1.00000
_exptl_absorpt_correction_T_min 0.91046
_exptl_absorpt_correction_type multi-scan
_exptl_absorpt_process_details
;

CrysAlisPro, Agilent Technologies,

Version 1.171.35.11 (release 16-05-2011 CrysAlis171 .NET)

(compiled May 16 2011,17:55:39)

Empirical absorption correction using spherical harmonics,

 implemented in SCALE3 ABSPACK scaling algorithm.

;
_exptl_crystal_density_diffrn 1.783
_exptl_crystal_density_method 'not measured'
_exptl_crystal_description monoclinic
_exptl_crystal_F_000 512
_exptl_crystal_size_max 0.50
_exptl_crystal_size_mid 0.18
_exptl_crystal_size_min 0.15
_refine_diff_density_max 0.574
_refine_diff_density_min -0.778
_refine_diff_density_rms 0.084
_refine_ls_extinction_method none
_refine_ls_goodness_of_fit_ref 1.054
_refine_ls_hydrogen_treatment mixed
_refine_ls_matrix_type full
_refine_ls_number_parameters 157
_refine_ls_number_reflns 1814
_refine_ls_number_restraints 0
_refine_ls_restrained_S_all 1.054
_refine_ls_R_factor_all 0.0849
_refine_ls_R_factor_gt 0.0771
_refine_ls_shift/su_max 0.000
_refine_ls_shift/su_mean 0.000
_refine_ls_structure_factor_coef Fsqd
_refine_ls_weighting_details 'calc w=1/[\s^2^(Fo^2^)+(0.0466P)^2^+3.2850P] where P=(Fo^2^+2Fc^2^)/3'
_refine_ls_weighting_scheme calc
_refine_ls_wR_factor_gt 0.1669
_refine_ls_wR_factor_ref 0.1726
_reflns_number_gt 1592
_reflns_number_total 1814
_reflns_threshold_expression >2sigma(I)
_cod_data_source_file c6ta01501h2.cif
_cod_data_source_block exp_3284
_cod_database_code 7236303
_reflns_odcompleteness_completeness 99.69
_reflns_odcompleteness_iscentric 1
_reflns_odcompleteness_theta 26.32

loop_
_space_group_symop_id
_space_group_symop_operation_xyz
1 'x, y, z'
2 '-x, y+1/2, -z+1/2'
3 '-x, -y, -z'
4 'x, -y-1/2, z-1/2'

loop_
_atom_site_label
_atom_site_type_symbol
_atom_site_fract_x
_atom_site_fract_y
_atom_site_fract_z
_atom_site_U_iso_or_equiv
_atom_site_adp_type
_atom_site_occupancy
_atom_site_symmetry_multiplicity
_atom_site_calc_flag
_atom_site_refinement_flags
C2 C 0.2352(8) 0.21026(14) 0.5799(6) 0.0405(10) Uani 1 1 d .
H2 H 0.1894 0.2413 0.6205 0.049 Uiso 1 1 calc R
O2 O 0.8775(5) 0.15854(10) 0.8901(3) 0.0347(6) Uani 1 1 d .
N2 N 0.4703(5) 0.13855(11) 0.5763(4) 0.0261(6) Uani 1 1 d .
N1 N 0.2388(6) 0.14226(11) 0.4231(4) 0.0278(7) Uani 1 1 d .
N3 N 0.6874(6) 0.18903(11) 0.8395(4) 0.0323(7) Uani 1 1 d .
O1 O 0.6760(7) 0.22727(10) 0.9229(5) 0.0571(10) Uani 1 1 d .
O4 O -0.1025(8) 0.07019(12) 0.4372(5) 0.0637(11) Uani 1 1 d .
O3 O -0.0655(6) 0.03719(11) 0.1725(4) 0.0475(8) Uani 1 1 d .
N4 N 0.0027(7) 0.06987(12) 0.2975(5) 0.0361(8) Uani 1 1 d .
O6 O 0.4927(6) 0.1450(2) 0.1493(4) 0.0888(17) Uani 1 1 d .
C3 C 0.0952(8) 0.18475(14) 0.4229(6) 0.0384(9) Uani 1 1 d .
H3 H -0.0728 0.1948 0.3298 0.046 Uiso 1 1 calc R
C1 C 0.4629(7) 0.17962(13) 0.6668(5) 0.0286(8) Uani 1 1 d .
O5 O 0.3163(6) 0.07627(18) 0.0224(4) 0.0744(14) Uani 1 1 d .
N5 N 0.3381(6) 0.1088(2) 0.1440(4) 0.0577(13) Uani 1 1 d .
C4 C 0.1865(7) 0.10624(15) 0.2848(5) 0.0311(8) Uani 1 1 d .
N6 N 0.7369(13) 0.05266(13) 0.7713(5) 0.0788(18) Uani 1 1 d .
H6A H 0.7171 0.0820 0.7116 0.095 Uiso 1 1 calc R
H6B H 0.8962 0.0374 0.7539 0.095 Uiso 1 1 calc R
H6C H 0.7559 0.0571 0.8983 0.095 Uiso 1 1 calc R
N7 N 0.4882(15) 0.02373(12) 0.6930(5) 0.0829(19) Uani 1 1 d .
H7A H 0.4898 0.0139 0.5735 0.099 Uiso 0.71(8) 1 calc PR
H7B H 0.3265 0.0415 0.6873 0.099 Uiso 0.29(8) 1 calc PR
H7C H 0.4896 -0.0027 0.7683 0.099 Uiso 1 1 calc R

loop_
_atom_site_aniso_label
_atom_site_aniso_U_11
_atom_site_aniso_U_22
_atom_site_aniso_U_33
_atom_site_aniso_U_23
_atom_site_aniso_U_13
_atom_site_aniso_U_12
C2 0.033(2) 0.0307(19) 0.044(2) 0.0046(17) -0.0143(17) 0.0006(15)
O2 0.0183(12) 0.0578(17) 0.0255(12) 0.0132(12) 0.0008(9) 0.0009(11)
N2 0.0133(12) 0.0387(16) 0.0240(14) 0.0083(12) 0.0008(10) -0.0037(11)
N1 0.0163(13) 0.0360(16) 0.0272(15) 0.0055(12) -0.0011(11) -0.0048(11)
N3 0.0214(14) 0.0377(17) 0.0316(16) 0.0144(14) -0.0045(12) -0.0103(13)
O1 0.066(2) 0.0269(14) 0.0542(19) 0.0006(13) -0.0277(16) -0.0095(14)
O4 0.085(2) 0.062(2) 0.068(2) -0.0451(17) 0.063(2) -0.0498(18)
O3 0.0490(17) 0.0515(18) 0.0363(15) -0.0296(13) 0.0005(12) 0.0125(14)
N4 0.0343(17) 0.0430(18) 0.0354(17) -0.0193(14) 0.0165(14) 0.0003(14)
O6 0.0247(15) 0.205(5) 0.0312(17) 0.038(2) -0.0034(12) -0.041(2)
C3 0.0235(17) 0.041(2) 0.041(2) 0.0084(17) -0.0109(15) 0.0003(15)
C1 0.0195(16) 0.0304(18) 0.0296(18) 0.0081(14) -0.0050(13) -0.0081(13)
O5 0.0329(16) 0.174(4) 0.0174(14) -0.0029(19) 0.0088(11) 0.043(2)
N5 0.0122(15) 0.141(4) 0.0183(16) 0.017(2) 0.0017(12) 0.014(2)
C4 0.0150(15) 0.057(2) 0.0226(16) -0.0019(16) 0.0077(12) 0.0005(15)
N6 0.171(5) 0.0285(19) 0.0216(17) -0.0102(15) -0.002(2) 0.036(3)
N7 0.209(6) 0.0155(16) 0.0229(18) -0.0031(14) 0.028(3) -0.003(2)

loop_
_atom_type_symbol
_atom_type_description
_atom_type_scat_dispersion_real
_atom_type_scat_dispersion_imag
_atom_type_scat_source
C C 0.0033 0.0016 'International Tables Vol C Tables 4.2.6.8 and 6.1.1.4'
H H 0.0000 0.0000 'International Tables Vol C Tables 4.2.6.8 and 6.1.1.4'
N N 0.0061 0.0033 'International Tables Vol C Tables 4.2.6.8 and 6.1.1.4'
O O 0.0106 0.0060 'International Tables Vol C Tables 4.2.6.8 and 6.1.1.4'

loop_
_geom_angle_atom_site_label_1
_geom_angle_atom_site_label_2
_geom_angle_atom_site_label_3
_geom_angle
C3 C2 H2 128.5
C3 C2 C1 103.0(3)
C1 C2 H2 128.5
C1 N2 N1 102.8(3)
N2 N1 C3 112.0(3)
N2 N1 C4 119.7(3)
C3 N1 C4 128.2(3)
O2 N3 C1 117.8(3)
O1 N3 O2 124.6(3)
O1 N3 C1 117.6(3)
O4 N4 O3 120.4(3)
O4 N4 C4 117.3(3)
O3 N4 C4 122.3(3)
C2 C3 N1 107.7(3)
C2 C3 H3 126.2
N1 C3 H3 126.2
C2 C1 N3 127.1(3)
N2 C1 C2 114.5(3)
N2 C1 N3 118.4(3)
O6 N5 O5 123.0(4)
O6 N5 C4 116.0(4)
O5 N5 C4 121.0(4)
N1 C4 N5 117.3(4)
N4 C4 N1 118.7(3)
N4 C4 N5 123.9(4)
H6A N6 H6B 109.5
H6A N6 H6C 109.5
H6B N6 H6C 109.5
N7 N6 H6A 109.5
N7 N6 H6B 109.5
N7 N6 H6C 109.5
N6 N7 H7A 109.5
N6 N7 H7B 109.5
N6 N7 H7C 109.5
H7A N7 H7B 109.5
H7A N7 H7C 109.5
H7B N7 H7C 109.5

loop_
_geom_bond_atom_site_label_1
_geom_bond_atom_site_label_2
_geom_bond_distance
C2 H2 0.9500
C2 C3 1.360(5)
C2 C1 1.398(5)
O2 N3 1.226(4)
N2 N1 1.358(4)
N2 C1 1.314(5)
N1 C3 1.360(5)
N1 C4 1.388(5)
N3 O1 1.224(4)
N3 C1 1.450(4)
O4 N4 1.243(4)
O3 N4 1.260(4)
N4 C4 1.355(5)
O6 N5 1.239(6)
C3 H3 0.9500
O5 N5 1.244(6)
N5 C4 1.400(4)
N6 H6A 0.9100
N6 H6B 0.9100
N6 H6C 0.9100
N6 N7 1.427(7)
N7 H7A 0.9100
N7 H7B 0.9100
N7 H7C 0.9100

loop_
_geom_torsion_atom_site_label_1
_geom_torsion_atom_site_label_2
_geom_torsion_atom_site_label_3
_geom_torsion_atom_site_label_4
_geom_torsion
O2 N3 C1 C2 -176.9(4)
O2 N3 C1 N2 1.7(4)
N2 N1 C3 C2 0.3(4)
N2 N1 C4 N4 94.6(4)
N2 N1 C4 N5 -82.8(4)
N1 N2 C1 C2 0.2(4)
N1 N2 C1 N3 -178.6(3)
O1 N3 C1 C2 1.9(5)
O1 N3 C1 N2 -179.4(3)
O4 N4 C4 N1 -2.2(5)
O4 N4 C4 N5 175.1(4)
O3 N4 C4 N1 176.6(3)
O3 N4 C4 N5 -6.1(6)
O6 N5 C4 N1 -4.4(5)
O6 N5 C4 N4 178.4(4)
C3 C2 C1 N2 0.0(5)
C3 C2 C1 N3 178.6(3)
C3 N1 C4 N4 -90.1(5)
C3 N1 C4 N5 92.5(4)
C1 C2 C3 N1 -0.1(4)
C1 N2 N1 C3 -0.3(4)
C1 N2 N1 C4 175.7(3)
O5 N5 C4 N1 175.5(3)
O5 N5 C4 N4 -1.8(6)
C4 N1 C3 C2 -175.3(3)
